data_7122503
loop_
_publ_author_name
'Pace, Kristen A.'
'Klepov, Vladislav V.'
'Morrison, Gregory'
'Zur Loye, Hans-Conrad'

_publ_section_title
;
 Moderate supercritical synthesis as a facile route to mixed-valent
 uranium(iv,v) and (v,vi) silicates.
;
_journal_issue 98
_journal_name_full 'Chemical communications (Cambridge, England)'
_journal_page_first 13794
_journal_page_last 13797
_journal_paper_doi 10.1039/c8cc07789d
_journal_volume 54
_journal_year 2018
_chemical_formula_moiety '0.25(Na4 O44 Rb8 Si8 U8)'
_chemical_formula_sum 'Na O11 Rb2 Si2 U2'
_chemical_formula_weight 902.17
_space_group_crystal_system orthorhombic
_space_group_IT_number 56
_space_group_name_Hall '-P 2ab 2ac'
_space_group_name_H-M_alt 'P c c n'
_symmetry_space_group_name_Hall '-P 2ab 2ac'
_symmetry_space_group_name_H-M 'P c c n'
_audit_creation_date 2018-06-26
_audit_creation_method
;
Olex2 1.2
(compiled 2018.05.29 svn.r3510 for OlexSys, GUI svn.r5506)
;
_audit_update_record
;
2018-06-26 deposited with the CCDC.
2018-10-24 downloaded from the CCDC.
;
_cell_angle_alpha 90
_cell_angle_beta 90
_cell_angle_gamma 90
_cell_formula_units_Z 4
_cell_length_a 13.6169(4)
_cell_length_b 7.3529(2)
_cell_length_c 11.4921(4)
_cell_measurement_reflns_used 9141
_cell_measurement_temperature 300(2)
_cell_measurement_theta_max 36.34
_cell_measurement_theta_min 2.32
_cell_volume 1150.63(6)
_computing_molecular_graphics 'Olex2 (Dolomanov et al., 2009)'
_computing_publication_material 'Olex2 (Dolomanov et al., 2009)'
_computing_structure_refinement 'ShelXL (Sheldrick, 2015)'
_computing_structure_solution 'SHELXT 2014/5 (Sheldrick, 2014)'
_diffrn_ambient_temperature 300.01
_diffrn_measured_fraction_theta_full 0.997
_diffrn_measured_fraction_theta_max 0.999
_diffrn_measurement_device_type 'Bruker APEX-II CCD'
_diffrn_measurement_method '\f and \w scans'
_diffrn_radiation_type MoK\a
_diffrn_radiation_wavelength 0.71073
_diffrn_reflns_av_R_equivalents 0.0572
_diffrn_reflns_av_unetI/netI 0.0167
_diffrn_reflns_Laue_measured_fraction_full 0.997
_diffrn_reflns_Laue_measured_fraction_max 0.999
_diffrn_reflns_limit_h_max 20
_diffrn_reflns_limit_h_min -20
_diffrn_reflns_limit_k_max 11
_diffrn_reflns_limit_k_min -11
_diffrn_reflns_limit_l_max 17
_diffrn_reflns_limit_l_min -17
_diffrn_reflns_number 90680
_diffrn_reflns_point_group_measured_fraction_full 0.997
_diffrn_reflns_point_group_measured_fraction_max 0.999
_diffrn_reflns_theta_full 25.242
_diffrn_reflns_theta_max 33.128
_diffrn_reflns_theta_min 3.546
_diffrn_standards_number 0
_exptl_absorpt_coefficient_mu 36.812
_exptl_absorpt_correction_T_max 0.2740
_exptl_absorpt_correction_T_min 0.0862
_exptl_absorpt_correction_type multi-scan
_exptl_absorpt_process_details
;
SADABS-2016/2 (Bruker,2016) was used for absorption correction.
wR2(int) was 0.1622 before and 0.0836 after correction.
The Ratio of minimum to maximum transmission is 0.3146.
The \l/2 correction factor is Not present.
;
_exptl_crystal_colour black
_exptl_crystal_density_diffrn 5.208
_exptl_crystal_description hexagonal
_exptl_crystal_F_000 1540
_exptl_crystal_size_max 0.143
_exptl_crystal_size_mid 0.108
_exptl_crystal_size_min 0.02
_refine_diff_density_max 2.539
_refine_diff_density_min -2.803
_refine_diff_density_rms 0.390
_refine_ls_extinction_coef 0.00165(12)
_refine_ls_extinction_expression Fc^*^=kFc[1+0.001xFc^2^\l^3^/sin(2\q)]^-1/4^
_refine_ls_extinction_method 'SHELXL-2018/3 (Sheldrick 2018)'
_refine_ls_goodness_of_fit_ref 1.232
_refine_ls_hydrogen_treatment undef
_refine_ls_matrix_type full
_refine_ls_number_parameters 86
_refine_ls_number_reflns 2193
_refine_ls_number_restraints 0
_refine_ls_restrained_S_all 1.232
_refine_ls_R_factor_all 0.0261
_refine_ls_R_factor_gt 0.0256
_refine_ls_shift/su_max 0.000
_refine_ls_shift/su_mean 0.000
_refine_ls_structure_factor_coef Fsqd
_refine_ls_weighting_details 'w=1/[\s^2^(Fo^2^)+(0.0268P)^2^+11.8519P] where P=(Fo^2^+2Fc^2^)/3'
_refine_ls_weighting_scheme calc
_refine_ls_wR_factor_gt 0.0636
_refine_ls_wR_factor_ref 0.0639
_reflns_Friedel_coverage 0.000
_reflns_number_gt 2156
_reflns_number_total 2193
_reflns_threshold_expression 'I > 2\s(I)'
_cod_data_source_file c8cc07789d2.cif
_cod_data_source_block Rb2Na[(UO2)2(Si2O7)]
_cod_depositor_comments 'Adding full bibliography for 7122499--7122503.cif.'
_cod_database_code 7122503
_shelx_space_group_comment
;
The symmetry employed for this shelxl refinement is uniquely defined
by the following loop, which should always be used as a source of
symmetry information in preference to the above space-group names.
They are only intended as comments.
;
_shelx_estimated_absorpt_t_max 0.526
_shelx_estimated_absorpt_t_min 0.077
_olex2_refinement_description
;
;
_olex2_submission_special_instructions 'No special instructions were received'

loop_
_space_group_symop_operation_xyz
'x, y, z'
'-x+1/2, -y+1/2, z'
'-x, y+1/2, -z+1/2'
'x+1/2, -y, -z+1/2'
'-x, -y, -z'
'x-1/2, y-1/2, -z'
'x, -y-1/2, z-1/2'
'-x-1/2, y, z-1/2'

loop_
_atom_site_label
_atom_site_type_symbol
_atom_site_fract_x
_atom_site_fract_y
_atom_site_fract_z
_atom_site_U_iso_or_equiv
_atom_site_adp_type
_atom_site_occupancy
_atom_site_site_symmetry_order
_atom_site_calc_flag
_atom_site_refinement_flags_posn
_atom_site_refinement_flags_adp
_atom_site_refinement_flags_occupancy
U1 U 0.750000 0.250000 0.06883(2) 0.00629(7) Uani 1 2 d S T P
U2 U 0.500000 0.500000 0.500000 0.00891(7) Uani 1 2 d S T P
Rb1 Rb 0.45900(4) 0.48906(8) 0.16035(5) 0.02465(12) Uani 1 1 d . . .
Si1 Si 0.70701(9) 0.54844(16) 0.32336(10) 0.0086(2) Uani 1 1 d . . .
Na1 Na 0.750000 0.750000 0.0767(3) 0.0214(6) Uani 1 2 d S T P
O1 O 0.6013(3) 0.2190(5) 0.0617(3) 0.0151(6) Uani 1 1 d . . .
O2 O 0.7622(3) 0.4618(10) 0.4342(5) 0.0472(18) Uani 1 1 d . . .
O3 O 0.750000 0.750000 0.3095(10) 0.053(3) Uani 1 2 d S T P
O4 O 0.5709(3) 0.6728(5) 0.5795(3) 0.0197(7) Uani 1 1 d . . .
O5 O 0.7360(4) 0.4585(10) 0.2024(6) 0.0490(18) Uani 1 1 d . . .
O6 O 0.5899(3) 0.5532(8) 0.3423(3) 0.0269(9) Uani 1 1 d . . .

loop_
_atom_site_aniso_label
_atom_site_aniso_U_11
_atom_site_aniso_U_22
_atom_site_aniso_U_33
_atom_site_aniso_U_23
_atom_site_aniso_U_13
_atom_site_aniso_U_12
U1 0.00681(10) 0.00763(10) 0.00443(10) 0.000 0.000 -0.00099(6)
U2 0.00745(11) 0.01134(11) 0.00796(11) 0.00087(6) 0.00051(6) 0.00161(6)
Rb1 0.0202(2) 0.0308(3) 0.0230(2) 0.00010(19) -0.00511(19) -0.00223(18)
Si1 0.0092(5) 0.0093(5) 0.0073(5) 0.0003(3) 0.0018(4) -0.0008(4)
Na1 0.0236(16) 0.0206(15) 0.0201(15) 0.000 0.000 0.0015(12)
O1 0.0091(13) 0.0135(14) 0.0226(17) -0.0053(12) 0.0007(11) -0.0027(11)
O2 0.0113(18) 0.079(4) 0.051(3) 0.055(3) -0.0014(18) -0.001(2)
O3 0.054(5) 0.011(3) 0.094(8) 0.000 0.000 -0.011(3)
O4 0.0165(16) 0.0180(16) 0.0245(18) -0.0056(13) -0.0065(13) -0.0022(13)
O5 0.025(2) 0.072(4) 0.049(3) -0.050(3) 0.011(2) -0.010(2)
O6 0.0100(14) 0.058(3) 0.0131(15) 0.0065(18) 0.0032(13) 0.0063(17)

loop_
_atom_type_symbol
_atom_type_description
_atom_type_scat_dispersion_real
_atom_type_scat_dispersion_imag
_atom_type_scat_source
O O 0.0106 0.0060 'International Tables Vol C Tables 4.2.6.8 and 6.1.1.4'
Na Na 0.0362 0.0249 'International Tables Vol C Tables 4.2.6.8 and 6.1.1.4'
Si Si 0.0817 0.0704 'International Tables Vol C Tables 4.2.6.8 and 6.1.1.4'
Rb Rb -0.9393 2.9676 'International Tables Vol C Tables 4.2.6.8 and 6.1.1.4'
U U -9.6767 9.6646 'International Tables Vol C Tables 4.2.6.8 and 6.1.1.4'

loop_
_geom_angle_atom_site_label_1
_geom_angle_atom_site_label_2
_geom_angle_atom_site_label_3
_geom_angle
_geom_angle_site_symmetry_1
_geom_angle_site_symmetry_3
U2 U1 U2 156.890(5) 3_645 4_565
U2 U1 Rb1 103.810(8) 4_565 5_665
U2 U1 Rb1 103.810(8) 3_645 6_655
U2 U1 Rb1 61.146(8) 3_645 5_665
U2 U1 Rb1 61.146(8) 4_565 6_655
Rb1 U1 Rb1 104.999(17) 5_665 6_655
Na1 U1 U2 62.585(13) 1_545 3_645
Na1 U1 U2 118.054(11) . 3_645
Na1 U1 U2 118.054(11) 1_545 4_565
Na1 U1 U2 62.585(13) . 4_565
Na1 U1 Rb1 117.28(4) 1_545 5_665
Na1 U1 Rb1 64.64(4) 1_545 6_655
Na1 U1 Rb1 117.28(4) . 6_655
Na1 U1 Rb1 64.64(4) . 5_665
Na1 U1 Na1 177.18(10) 1_545 .
O1 U1 U2 23.65(10) 2_655 4_565
O1 U1 U2 23.65(10) . 3_645
O1 U1 U2 154.16(10) 2_655 3_645
O1 U1 U2 154.16(10) . 4_565
O1 U1 Rb1 125.39(10) 2_655 5_665
O1 U1 Rb1 125.39(10) . 6_655
O1 U1 Rb1 51.10(11) 2_655 6_655
O1 U1 Rb1 51.10(11) . 5_665
O1 U1 Na1 96.47(10) . .
O1 U1 Na1 96.47(10) 2_655 1_545
O1 U1 Na1 83.64(10) 2_655 .
O1 U1 Na1 83.64(10) . 1_545
O1 U1 O1 175.4(2) 2_655 .
O1 U1 O2 88.63(16) 2_655 7_565
O1 U1 O2 88.63(16) . 8_755
O1 U1 O2 88.14(15) . 7_565
O1 U1 O2 88.14(15) 2_655 8_755
O1 U1 O5 91.15(17) . .
O1 U1 O5 92.09(17) . 2_655
O1 U1 O5 92.09(17) 2_655 .
O1 U1 O5 91.15(17) 2_655 2_655
O2 U1 U2 97.10(14) 7_565 4_565
O2 U1 U2 66.10(12) 7_565 3_645
O2 U1 U2 66.10(12) 8_755 4_565
O2 U1 U2 97.10(14) 8_755 3_645
O2 U1 Rb1 86.29(18) 7_565 5_665
O2 U1 Rb1 37.71(12) 7_565 6_655
O2 U1 Rb1 86.29(18) 8_755 6_655
O2 U1 Rb1 37.71(12) 8_755 5_665
O2 U1 Na1 46.4(2) 8_755 .
O2 U1 Na1 136.4(2) 7_565 .
O2 U1 Na1 46.4(2) 7_565 1_545
O2 U1 Na1 136.4(2) 8_755 1_545
O2 U1 O2 90.7(4) 7_565 8_755
O5 U1 U2 83.63(15) 2_655 3_645
O5 U1 U2 113.17(13) 2_655 4_565
O5 U1 U2 83.63(15) . 4_565
O5 U1 U2 113.17(13) . 3_645
O5 U1 Rb1 143.02(14) 2_655 5_665
O5 U1 Rb1 93.4(2) 2_655 6_655
O5 U1 Rb1 93.4(2) . 5_665
O5 U1 Rb1 143.02(14) . 6_655
O5 U1 Na1 43.9(2) 2_655 1_545
O5 U1 Na1 133.3(2) 2_655 .
O5 U1 Na1 133.3(2) . 1_545
O5 U1 Na1 43.9(2) . .
O5 U1 O2 179.26(19) . 7_565
O5 U1 O2 89.5(3) . 8_755
O5 U1 O2 179.26(19) 2_655 8_755
O5 U1 O2 89.5(3) 2_655 7_565
O5 U1 O5 90.4(4) 2_655 .
U1 U2 U1 180.0 3_655 7_566
U1 U2 Na1 124.642(5) 3_655 7_576
U1 U2 Na1 55.358(5) 3_655 3_645
U1 U2 Na1 55.358(5) 7_566 7_576
U1 U2 Na1 124.642(5) 7_566 3_645
Rb1 U2 U1 71.893(9) . 3_655
Rb1 U2 U1 108.107(9) . 7_566
Rb1 U2 U1 71.893(9) 5_666 7_566
Rb1 U2 U1 108.107(9) 5_666 3_655
Rb1 U2 Rb1 180.0 . 5_666
Rb1 U2 Na1 69.47(5) . 3_645
Rb1 U2 Na1 110.53(5) 5_666 3_645
Rb1 U2 Na1 110.53(5) . 7_576
Rb1 U2 Na1 69.47(5) 5_666 7_576
Na1 U2 Na1 180.0 7_576 3_645
O1 U2 U1 21.46(9) 7_566 7_566
O1 U2 U1 158.54(9) 3_655 7_566
O1 U2 U1 158.54(9) 7_566 3_655
O1 U2 U1 21.46(9) 3_655 3_655
O1 U2 Rb1 112.74(10) 3_655 5_666
O1 U2 Rb1 67.26(10) 3_655 .
O1 U2 Rb1 112.74(10) 7_566 .
O1 U2 Rb1 67.26(10) 7_566 5_666
O1 U2 Na1 105.44(9) 3_655 7_576
O1 U2 Na1 74.56(9) 3_655 3_645
O1 U2 Na1 74.56(9) 7_566 7_576
O1 U2 Na1 105.44(9) 7_566 3_645
O1 U2 O1 180.0 7_566 3_655
O4 U2 U1 103.32(12) 5_666 7_566
O4 U2 U1 103.32(12) . 3_655
O4 U2 U1 76.68(12) . 7_566
O4 U2 U1 76.68(12) 5_666 3_655
O4 U2 Rb1 54.53(13) . 5_666
O4 U2 Rb1 125.47(13) 5_666 5_666
O4 U2 Rb1 125.47(13) . .
O4 U2 Rb1 54.53(13) 5_666 .
O4 U2 Na1 28.25(13) . 7_576
O4 U2 Na1 28.25(13) 5_666 3_645
O4 U2 Na1 151.75(13) 5_666 7_576
O4 U2 Na1 151.75(13) . 3_645
O4 U2 O1 90.92(16) . 7_566
O4 U2 O1 90.92(16) 5_666 3_655
O4 U2 O1 89.08(16) . 3_655
O4 U2 O1 89.08(16) 5_666 7_566
O4 U2 O4 180.0 . 5_666
O4 U2 O6 89.68(19) 5_666 5_666
O4 U2 O6 90.31(19) . 5_666
O4 U2 O6 89.69(19) . .
O4 U2 O6 90.32(19) 5_666 .
O6 U2 U1 76.72(11) 5_666 3_655
O6 U2 U1 103.28(11) 5_666 7_566
O6 U2 U1 103.28(11) . 3_655
O6 U2 U1 76.72(11) . 7_566
O6 U2 Rb1 43.47(11) 5_666 5_666
O6 U2 Rb1 43.47(11) . .
O6 U2 Rb1 136.53(11) . 5_666
O6 U2 Rb1 136.53(11) 5_666 .
O6 U2 Na1 111.90(13) 5_666 7_576
O6 U2 Na1 68.10(13) 5_666 3_645
O6 U2 Na1 111.90(13) . 3_645
O6 U2 Na1 68.10(13) . 7_576
O6 U2 O1 87.39(15) 5_666 7_566
O6 U2 O1 87.39(15) . 3_655
O6 U2 O1 92.61(15) . 7_566
O6 U2 O1 92.61(15) 5_666 3_655
O6 U2 O6 180.0 5_666 .
Si1 Rb1 Rb1 110.10(3) 4_465 5_665
Si1 Rb1 O4 83.02(7) 4_465 3_645
O1 Rb1 Rb1 48.14(6) 5_665 5_665
O1 Rb1 Rb1 58.58(7) . 5_665
O1 Rb1 Si1 81.51(6) 5_665 4_465
O1 Rb1 Si1 127.67(7) . 4_465
O1 Rb1 O1 106.72(8) . 5_665
O1 Rb1 O3 103.87(10) . 3_645
O1 Rb1 O4 79.01(8) 5_665 3_645
O1 Rb1 O4 100.76(10) . 5_666
O1 Rb1 O4 95.83(10) . 7_575
O1 Rb1 O4 50.26(9) . 3_645
O1 Rb1 O5 144.84(14) . 4_465
O1 Rb1 O5 93.41(14) 5_665 4_465
O1 Rb1 O6 58.63(10) . 3_645
O2 Rb1 Rb1 84.54(11) 4_465 5_665
O2 Rb1 Si1 27.73(9) 4_465 4_465
O2 Rb1 O1 122.39(17) 4_465 .
O2 Rb1 O1 54.94(11) 4_465 5_665
O2 Rb1 O3 47.54(16) 4_465 3_645
O2 Rb1 O4 105.89(11) 4_465 5_666
O2 Rb1 O4 72.14(17) 4_465 3_645
O2 Rb1 O4 104.11(13) 4_465 7_575
O2 Rb1 O5 49.15(16) 4_465 4_465
O2 Rb1 O6 86.04(16) 4_465 3_645
O3 Rb1 Rb1 111.4(2) 3_645 5_665
O3 Rb1 Si1 27.16(3) 3_645 4_465
O3 Rb1 O1 101.58(16) 3_645 5_665
O3 Rb1 O4 69.41(18) 3_645 3_645
O3 Rb1 O5 42.70(15) 3_645 4_465
O4 Rb1 Rb1 158.92(8) 5_666 5_665
O4 Rb1 Rb1 48.16(6) 3_645 5_665
O4 Rb1 Rb1 62.07(8) 7_575 5_665
O4 Rb1 Si1 78.21(7) 5_666 4_465
O4 Rb1 Si1 125.23(8) 7_575 4_465
O4 Rb1 O1 152.16(10) 5_666 5_665
O4 Rb1 O1 52.09(9) 7_575 5_665
O4 Rb1 O3 66.9(2) 5_666 3_645
O4 Rb1 O3 151.30(11) 7_575 3_645
O4 Rb1 O4 116.80(4) 5_666 3_645
O4 Rb1 O4 110.23(8) 7_575 3_645
O4 Rb1 O4 129.82(9) 7_575 5_666
O4 Rb1 O5 60.55(14) 5_666 4_465
O4 Rb1 O5 119.15(15) 7_575 4_465
O4 Rb1 O6 67.90(10) 5_666 3_645
O4 Rb1 O6 153.37(10) 7_575 3_645
O5 Rb1 Rb1 133.53(11) 4_465 5_665
O5 Rb1 Si1 26.66(8) 4_465 4_465
O5 Rb1 O4 108.71(10) 4_465 3_645
O6 Rb1 Rb1 121.65(8) . 5_665
O6 Rb1 Rb1 95.22(7) 3_645 5_665
O6 Rb1 Si1 73.72(7) 3_645 4_465
O6 Rb1 Si1 127.54(8) . 4_465
O6 Rb1 O1 88.98(12) . .
O6 Rb1 O1 127.19(12) . 5_665
O6 Rb1 O1 123.81(9) 3_645 5_665
O6 Rb1 O2 147.85(17) . 4_465
O6 Rb1 O3 123.5(2) . 3_645
O6 Rb1 O3 46.92(7) 3_645 3_645
O6 Rb1 O4 48.92(9) 3_645 3_645
O6 Rb1 O4 76.82(12) . 7_575
O6 Rb1 O4 138.56(12) . 3_645
O6 Rb1 O4 56.70(11) . 5_666
O6 Rb1 O5 101.63(12) . 4_465
O6 Rb1 O5 86.23(14) 3_645 4_465
O6 Rb1 O6 107.62(14) . 3_645
Rb1 Si1 Rb1 67.55(2) . 3_655
Rb1 Si1 Rb1 151.89(4) 4_565 .
Rb1 Si1 Rb1 129.19(3) 4_565 3_655
Na1 Si1 Rb1 72.15(3) 7_576 3_655
Na1 Si1 Rb1 84.53(3) . 4_565
Na1 Si1 Rb1 76.75(3) . 3_655
Na1 Si1 Rb1 77.73(3) . .
Na1 Si1 Rb1 128.77(4) 7_576 .
Na1 Si1 Rb1 79.20(3) 7_576 4_565
Na1 Si1 Na1 121.97(4) . 7_576
O2 Si1 Rb1 137.9(2) . .
O2 Si1 Rb1 57.39(16) . 4_565
O2 Si1 Rb1 123.6(3) . 3_655
O2 Si1 Na1 141.81(17) . .
O2 Si1 Na1 53.2(3) . 7_576
O3 Si1 Rb1 111.9(2) . .
O3 Si1 Rb1 73.48(6) . 4_565
O3 Si1 Rb1 57.01(6) . 3_655
O3 Si1 Na1 55.0(4) . .
O3 Si1 Na1 67.0(4) . 7_576
O3 Si1 O2 105.9(4) . .
O3 Si1 O6 110.8(2) . .
O5 Si1 Rb1 76.5(2) . 4_565
O5 Si1 Rb1 121.6(3) . 3_655
O5 Si1 Rb1 75.4(2) . .
O5 Si1 Na1 51.9(3) . .
O5 Si1 Na1 155.4(2) . 7_576
O5 Si1 O2 114.3(4) . .
O5 Si1 O3 102.0(5) . .
O5 Si1 O6 111.9(3) . .
O6 Si1 Rb1 168.63(15) . 4_565
O6 Si1 Rb1 53.8(2) . 3_655
O6 Si1 Rb1 37.51(15) . .
O6 Si1 Na1 92.67(17) . 7_576
O6 Si1 Na1 106.62(16) . .
O6 Si1 O2 111.3(2) . .
Si1 Na1 U1 115.14(8) 8_755 1_565
Si1 Na1 U1 64.27(3) 2_665 1_565
Si1 Na1 U1 118.49(8) . 1_565
Si1 Na1 U1 62.10(3) 7_575 1_565
Si1 Na1 Si1 159.46(4) . 7_575
Si1 Na1 Si1 159.46(4) 2_665 8_755
Si1 Na1 Si1 126.36(4) 2_665 7_575
Si1 Na1 Si1 57.38(7) 8_755 7_575
Si1 Na1 Si1 126.36(4) . 8_755
Si1 Na1 Si1 58.69(7) 2_665 .
O2 Na1 U1 36.44(9) 7_575 1_565
O2 Na1 U1 140.76(14) 8_755 1_565
O2 Na1 Si1 154.57(12) 8_755 2_665
O2 Na1 Si1 99.26(10) 7_575 2_665
O2 Na1 Si1 154.57(12) 7_575 .
O2 Na1 Si1 99.26(10) 8_755 .
O2 Na1 Si1 28.70(10) 8_755 8_755
O2 Na1 Si1 78.83(13) 7_575 8_755
O2 Na1 Si1 28.70(10) 7_575 7_575
O2 Na1 Si1 78.83(13) 8_755 7_575
O2 Na1 O2 104.8(2) 8_755 7_575
O3 Na1 U1 91.41(5) . 1_565
O3 Na1 Si1 151.31(3) . 7_575
O3 Na1 Si1 29.34(4) . .
O3 Na1 Si1 29.34(4) . 2_665
O3 Na1 Si1 151.31(3) . 8_755
O3 Na1 O2 127.61(11) . 7_575
O3 Na1 O2 127.61(11) . 8_755
O4 Na1 U1 76.92(9) 7_575 1_565
O4 Na1 U1 103.12(9) 8_755 1_565
O4 Na1 Si1 106.51(13) 8_755 7_575
O4 Na1 Si1 93.49(12) 8_755 .
O4 Na1 Si1 93.49(12) 7_575 2_665
O4 Na1 Si1 74.82(11) 7_575 7_575
O4 Na1 Si1 85.23(11) 7_575 .
O4 Na1 Si1 74.82(11) 8_755 8_755
O4 Na1 Si1 106.51(13) 7_575 8_755
O4 Na1 Si1 85.23(11) 8_755 2_665
O4 Na1 O2 97.28(14) 8_755 7_575
O4 Na1 O2 97.28(14) 7_575 8_755
O4 Na1 O2 83.62(13) 7_575 7_575
O4 Na1 O2 83.62(13) 8_755 8_755
O4 Na1 O3 89.27(12) 8_755 .
O4 Na1 O3 89.27(12) 7_575 .
O4 Na1 O4 178.5(2) 8_755 7_575
O4 Na1 O5 96.24(16) 8_755 2_665
O4 Na1 O5 96.24(15) 7_575 .
O4 Na1 O5 82.94(16) 7_575 2_665
O4 Na1 O5 82.94(16) 8_755 .
O5 Na1 U1 35.61(10) 2_665 1_565
O5 Na1 U1 147.18(15) . 1_565
O5 Na1 Si1 147.70(14) . 7_575
O5 Na1 Si1 28.83(11) . .
O5 Na1 Si1 97.63(11) 2_665 7_575
O5 Na1 Si1 147.70(14) 2_665 8_755
O5 Na1 Si1 97.63(11) . 8_755
O5 Na1 Si1 84.50(14) . 2_665
O5 Na1 Si1 84.50(14) 2_665 .
O5 Na1 Si1 28.83(11) 2_665 2_665
O5 Na1 O2 71.50(15) . 8_755
O5 Na1 O2 176.23(18) 2_665 8_755
O5 Na1 O2 176.23(18) . 7_575
O5 Na1 O2 71.50(15) 2_665 7_575
O5 Na1 O3 56.12(12) . .
O5 Na1 O3 56.12(12) 2_665 .
O5 Na1 O5 112.2(2) 2_665 .
U1 O1 U2 134.90(18) . 3_645
U1 O1 Rb1 101.38(13) . 5_665
U1 O1 Rb1 123.56(14) . .
U2 O1 Rb1 101.43(12) 3_645 .
U2 O1 Rb1 93.84(12) 3_645 5_665
Rb1 O1 Rb1 73.28(8) . 5_665
U1 O2 Rb1 114.77(18) 7_566 4_565
U1 O2 Na1 97.2(2) 7_566 7_576
Si1 O2 U1 143.2(3) . 7_566
Si1 O2 Rb1 94.9(2) . 4_565
Si1 O2 Na1 98.1(3) . 7_576
Na1 O2 Rb1 100.7(2) 7_576 4_565
Rb1 O3 Rb1 168.2(4) 4_565 3_655
Si1 O3 Rb1 99.45(9) . 3_655
Si1 O3 Rb1 79.36(7) . 4_565
Si1 O3 Rb1 99.45(9) 2_665 4_565
Si1 O3 Rb1 79.36(7) 2_665 3_655
Si1 O3 Si1 168.6(8) . 2_665
Si1 O3 Na1 95.7(4) 2_665 .
Si1 O3 Na1 95.7(4) . .
Na1 O3 Rb1 95.9(2) . 3_655
Na1 O3 Rb1 95.9(2) . 4_565
U2 O4 Rb1 116.81(17) . 7_576
U2 O4 Rb1 97.97(16) . 5_666
U2 O4 Rb1 90.37(14) . 3_655
U2 O4 Na1 131.4(2) . 7_576
Rb1 O4 Rb1 69.77(8) 7_576 3_655
Rb1 O4 Rb1 157.09(13) 5_666 3_655
Rb1 O4 Rb1 87.47(10) 7_576 5_666
Na1 O4 Rb1 87.37(13) 7_576 3_655
Na1 O4 Rb1 107.72(13) 7_576 7_576
Na1 O4 Rb1 102.54(14) 7_576 5_666
U1 O5 Rb1 108.9(2) . 4_565
U1 O5 Na1 100.5(3) . .
Si1 O5 U1 158.6(5) . .
Si1 O5 Rb1 76.8(2) . 4_565
Si1 O5 Na1 99.3(3) . .
Na1 O5 Rb1 95.62(17) . 4_565
U2 O6 Rb1 93.88(15) . 3_655
U2 O6 Rb1 103.27(15) . .
Rb1 O6 Rb1 91.64(12) . 3_655
Si1 O6 U2 130.7(2) . .
Si1 O6 Rb1 121.9(2) . .
Si1 O6 Rb1 102.8(2) . 3_655

loop_
_geom_bond_atom_site_label_1
_geom_bond_atom_site_label_2
_geom_bond_distance
_geom_bond_site_symmetry_2
U1 U2 3.94886(10) 3_645
U1 U2 3.94886(9) 4_565
U1 Rb1 4.3263(6) 6_655
U1 Rb1 4.3263(6) 5_665
U1 Na1 3.67756(13) 1_545
U1 Na1 3.67757(13) .
U1 O1 2.039(4) .
U1 O1 2.039(4) 2_655
U1 O2 2.201(5) 8_755
U1 O2 2.201(5) 7_565
U1 O5 2.178(5) .
U1 O5 2.178(5) 2_655
U2 Rb1 3.9439(6) 5_666
U2 Rb1 3.9438(6) .
U2 Na1 3.9680(8) 7_576
U2 Na1 3.9680(8) 3_645
U2 O1 2.236(3) 7_566
U2 O1 2.236(3) 3_655
U2 O4 1.838(4) 5_666
U2 O4 1.838(4) .
U2 O6 2.222(4) 5_666
U2 O6 2.222(4) .
Rb1 Rb1 3.8543(12) 5_665
Rb1 Si1 3.4475(13) 4_465
Rb1 O1 3.434(4) 5_665
Rb1 O1 2.997(4) .
Rb1 O2 2.915(4) 4_465
Rb1 O3 3.3629(14) 3_645
Rb1 O4 3.243(4) 5_666
Rb1 O4 3.629(4) 3_645
Rb1 O4 3.061(4) 7_575
Rb1 O5 3.443(6) 4_465
Rb1 O6 3.273(5) 3_645
Rb1 O6 2.788(4) .
Si1 Na1 3.319(3) 7_576
Si1 Na1 3.252(3) .
Si1 O2 1.610(5) .
Si1 O3 1.6013(17) .
Si1 O5 1.589(5) .
Si1 O6 1.610(4) .
Na1 O2 2.683(9) 8_755
Na1 O2 2.683(9) 7_575
Na1 O3 2.676(12) .
Na1 O4 2.505(4) 7_575
Na1 O4 2.505(4) 8_755
Na1 O5 2.592(9) 2_665
Na1 O5 2.592(9) .
